data_2227903
loop_
_publ_author_name
'Zhao, Guo-Liang'
'Liu, Jia-Lu'
'Liu, Jian-Feng'

_publ_section_title
;
 Tetrakis(\m-3,4-dimethoxyphenylacetato)bis[(3,4-dimethoxyphenylacetato)(1,10-phenanthroline)holmium(III)]
;
_journal_coeditor_code PV2299
_journal_issue 10
_journal_name_full 'Acta Crystallographica Section E'
_journal_page_first m1272
_journal_page_last m1273
_journal_paper_doi 10.1107/S1600536810036408
_journal_volume 66
_journal_year 2010
_chemical_formula_iupac '[Ho2 (C10 H11 O4)6 (C12 H8 N2)2]'
_chemical_formula_moiety 'C84 H82 Ho2 N4 O24'
_chemical_formula_sum 'C84 H82 Ho2 N4 O24'
_chemical_formula_weight 1861.40
_chemical_name_systematic
;
Tetrakis(\m-3,4-dimethoxyphenylacetato)bis[(3,4-dimethoxyphenylacetato)(1,10-
phenanthroline)holmium(III)]
;
_space_group_IT_number 2
_symmetry_cell_setting triclinic
_symmetry_space_group_name_Hall '-P 1'
_symmetry_space_group_name_H-M 'P -1'
_atom_sites_solution_hydrogens geom
_atom_sites_solution_primary direct
_atom_sites_solution_secondary difmap
_audit_creation_method SHELXL-97
_cell_angle_alpha 91.0200(10)
_cell_angle_beta 103.5470(10)
_cell_angle_gamma 115.4770(10)
_cell_formula_units_Z 1
_cell_length_a 12.3069(2)
_cell_length_b 12.3789(2)
_cell_length_c 14.6591(2)
_cell_measurement_reflns_used 6803
_cell_measurement_temperature 296(2)
_cell_measurement_theta_max 27.60
_cell_measurement_theta_min 1.44
_cell_volume 1942.03(6)
_computing_cell_refinement 'SAINT (Bruker, 2006)'
_computing_data_collection 'APEX2 (Bruker, 2006)'
_computing_data_reduction 'SAINT (Bruker, 2006)'
_computing_molecular_graphics 'SHELXTL (Sheldrick, 2008)'
_computing_publication_material 'SHELXL97 (Sheldrick, 2008)'
_computing_structure_refinement 'SHELXL97 (Sheldrick, 2008)'
_computing_structure_solution 'SHELXS97 (Sheldrick, 2008)'
_diffrn_ambient_temperature 296(2)
_diffrn_measured_fraction_theta_full 0.992
_diffrn_measured_fraction_theta_max 0.992
_diffrn_measurement_device_type 'Bruker APEXII CCD area-detector'
_diffrn_measurement_method '\f and \w scans'
_diffrn_radiation_monochromator graphite
_diffrn_radiation_source 'fine-focus sealed tube'
_diffrn_radiation_type MoK\a
_diffrn_radiation_wavelength 0.71073
_diffrn_reflns_av_R_equivalents 0.0479
_diffrn_reflns_av_sigmaI/netI 0.0488
_diffrn_reflns_limit_h_max 15
_diffrn_reflns_limit_h_min -16
_diffrn_reflns_limit_k_max 16
_diffrn_reflns_limit_k_min -16
_diffrn_reflns_limit_l_max 19
_diffrn_reflns_limit_l_min -18
_diffrn_reflns_number 31540
_diffrn_reflns_theta_full 27.60
_diffrn_reflns_theta_max 27.60
_diffrn_reflns_theta_min 1.44
_diffrn_standards_number 0
_exptl_absorpt_coefficient_mu 2.105
_exptl_absorpt_correction_T_max 0.909
_exptl_absorpt_correction_T_min 0.676
_exptl_absorpt_correction_type multi-scan
_exptl_absorpt_process_details '(SADABS; Sheldrick, 1996)'
_exptl_crystal_colour colourless
_exptl_crystal_density_diffrn 1.592
_exptl_crystal_density_method 'not measured'
_exptl_crystal_description block
_exptl_crystal_F_000 940
_exptl_crystal_size_max 0.303
_exptl_crystal_size_mid 0.161
_exptl_crystal_size_min 0.046
_refine_diff_density_max 0.916
_refine_diff_density_min -0.569
_refine_ls_extinction_method none
_refine_ls_goodness_of_fit_ref 1.038
_refine_ls_hydrogen_treatment constr
_refine_ls_matrix_type full
_refine_ls_number_parameters 514
_refine_ls_number_reflns 8930
_refine_ls_number_restraints 0
_refine_ls_restrained_S_all 1.038
_refine_ls_R_factor_all 0.0459
_refine_ls_R_factor_gt 0.0325
_refine_ls_shift/su_max 0.001
_refine_ls_shift/su_mean 0.000
_refine_ls_structure_factor_coef Fsqd
_refine_ls_weighting_details 'calc w=1/[\s^2^(Fo^2^)+(0.0272P)^2^] where P=(Fo^2^+2Fc^2^)/3'
_refine_ls_weighting_scheme calc
_refine_ls_wR_factor_gt 0.0634
_refine_ls_wR_factor_ref 0.0680
_reflns_number_gt 7217
_reflns_number_total 8930
_reflns_threshold_expression I>2\s(I)
_cod_data_source_file pv2299.cif
_cod_data_source_block I
_cod_original_cell_volume 1942.03(5)
_cod_database_code 2227903
_cod_database_fobs_code 2227903

loop_
_symmetry_equiv_pos_as_xyz
'x, y, z'
'-x, -y, -z'

loop_
_atom_site_type_symbol
_atom_site_label
_atom_site_fract_x
_atom_site_fract_y
_atom_site_fract_z
_atom_site_U_iso_or_equiv
_atom_site_adp_type
_atom_site_calc_flag
_atom_site_refinement_flags
_atom_site_occupancy
_atom_site_disorder_assembly
_atom_site_disorder_group
Ho Ho 0.322299(13) 0.394135(14) -0.031917(10) 0.03732(6) Uani d . 1 . .
N N1 0.1393(2) 0.3395(2) -0.18380(19) 0.0423(6) Uani d . 1 . .
O O1 0.3971(2) -0.0570(3) 0.33827(19) 0.0714(8) Uani d . 1 . .
C C1 0.4836(4) -0.0673(4) 0.2938(3) 0.0801(13) Uani d . 1 . .
H H1A 0.5372 -0.0928 0.3367 0.120 Uiso calc R 1 . .
H H1B 0.5331 0.0096 0.2766 0.120 Uiso calc R 1 . .
H H1C 0.4391 -0.1257 0.2379 0.120 Uiso calc R 1 . .
N N2 0.1144(2) 0.3556(2) -0.0045(2) 0.0460(7) Uani d . 1 . .
O O2 0.2650(3) -0.0150(3) 0.43207(18) 0.0762(8) Uani d . 1 . .
C C2 0.3127(3) -0.0213(3) 0.2872(3) 0.0519(9) Uani d . 1 . .
O O3 0.2761(2) 0.2511(2) 0.08389(15) 0.0446(5) Uani d . 1 . .
C C3 0.2930(3) -0.0101(3) 0.1925(2) 0.0506(8) Uani d . 1 . .
H H3A 0.3412 -0.0257 0.1587 0.061 Uiso calc R 1 . .
O O4 0.2375(2) 0.1805(2) -0.06397(15) 0.0523(6) Uani d . 1 . .
C C4 0.2034(3) 0.0236(3) 0.1462(2) 0.0482(8) Uani d . 1 . .
O O5 0.1107(2) 0.7367(2) -0.36823(16) 0.0632(7) Uani d . 1 . .
C C5 0.1341(3) 0.0471(3) 0.1985(3) 0.0586(10) Uani d . 1 . .
H H5A 0.0735 0.0702 0.1686 0.070 Uiso calc R 1 . .
O O6 0.1314(2) 0.9430(2) -0.30608(15) 0.0489(6) Uani d . 1 . .
C C6 0.1524(4) 0.0372(3) 0.2934(3) 0.0594(10) Uani d . 1 . .
H H6A 0.1052 0.0544 0.3271 0.071 Uiso calc R 1 . .
O O7 0.29365(19) 0.57028(19) -0.08541(15) 0.0450(5) Uani d . 1 . .
C C7 0.2409(3) 0.0017(3) 0.3386(2) 0.0521(9) Uani d . 1 . .
O O8 0.48677(19) 0.59853(19) -0.04397(14) 0.0429(5) Uani d . 1 . .
C C8 0.1892(5) -0.0028(5) 0.4850(3) 0.0941(15) Uani d . 1 . .
H H8A 0.2158 -0.0167 0.5488 0.141 Uiso calc R 1 . .
H H8B 0.1040 -0.0606 0.4572 0.141 Uiso calc R 1 . .
H H8C 0.1956 0.0773 0.4854 0.141 Uiso calc R 1 . .
O O9 0.6574(3) 0.3196(3) 0.50641(19) 0.0787(8) Uani d . 1 . .
C C9 0.1854(4) 0.0357(3) 0.0430(2) 0.0548(9) Uani d . 1 . .
H H9A 0.0968 -0.0057 0.0115 0.066 Uiso calc R 1 . .
H H9B 0.2257 -0.0048 0.0167 0.066 Uiso calc R 1 . .
C C10 0.2361(3) 0.1644(3) 0.0208(2) 0.0411(7) Uani d . 1 . .
O O10 0.7495(3) 0.5463(3) 0.5641(2) 0.0917(10) Uani d . 1 . .
C C11 0.0784(4) 0.6144(3) -0.3965(3) 0.0790(14) Uani d . 1 . .
H H11A 0.0167 0.5865 -0.4566 0.118 Uiso calc R 1 . .
H H11B 0.0453 0.5662 -0.3501 0.118 Uiso calc R 1 . .
H H11C 0.1515 0.6075 -0.4021 0.118 Uiso calc R 1 . .
O O11 0.5943(2) 0.6253(2) 0.15514(14) 0.0491(6) Uani d . 1 . .
C C12 0.1977(3) 0.7908(3) -0.2841(2) 0.0404(7) Uani d . 1 . .
O O12 0.3859(2) 0.5183(2) 0.11182(15) 0.0440(5) Uani d . 1 . .
C C13 0.2748(3) 0.7456(3) -0.2339(2) 0.0414(7) Uani d . 1 . .
H H13A 0.2698 0.6732 -0.2581 0.050 Uiso calc R 1 . .
C C14 0.3601(3) 0.8069(3) -0.1476(2) 0.0421(7) Uani d . 1 . .
C C15 0.3611(3) 0.9104(3) -0.1123(2) 0.0547(9) Uani d . 1 . .
H H15A 0.4136 0.9494 -0.0528 0.066 Uiso calc R 1 . .
C C16 0.2862(3) 0.9592(3) -0.1626(2) 0.0495(9) Uani d . 1 . .
H H16A 0.2905 1.0309 -0.1375 0.059 Uiso calc R 1 . .
C C17 0.2062(3) 0.9011(3) -0.2490(2) 0.0375(7) Uani d . 1 . .
C C18 0.1639(4) 1.0674(3) -0.2852(2) 0.0566(10) Uani d . 1 . .
H H18A 0.1061 1.0873 -0.3290 0.085 Uiso calc R 1 . .
H H18B 0.2469 1.1155 -0.2907 0.085 Uiso calc R 1 . .
H H18C 0.1606 1.0833 -0.2218 0.085 Uiso calc R 1 . .
C C19 0.4543(3) 0.7644(3) -0.0977(3) 0.0516(9) Uani d . 1 . .
H H19A 0.5109 0.7745 -0.1367 0.062 Uiso calc R 1 . .
H H19B 0.5033 0.8180 -0.0388 0.062 Uiso calc R 1 . .
C C20 0.4062(3) 0.6372(3) -0.0751(2) 0.0369(7) Uani d . 1 . .
C C21 0.6063(5) 0.1934(4) 0.4770(3) 0.0975(16) Uani d . 1 . .
H H21A 0.6440 0.1579 0.5241 0.146 Uiso calc R 1 . .
H H21B 0.6228 0.1806 0.4179 0.146 Uiso calc R 1 . .
H H21C 0.5178 0.1567 0.4692 0.146 Uiso calc R 1 . .
C C22 0.6133(3) 0.3835(4) 0.4469(2) 0.0568(9) Uani d . 1 . .
C C23 0.5234(4) 0.3343(4) 0.3615(3) 0.0631(10) Uani d . 1 . .
H H23A 0.4896 0.2522 0.3409 0.076 Uiso calc R 1 . .
C C24 0.4832(4) 0.4065(3) 0.3063(2) 0.0569(9) Uani d . 1 . .
H H24A 0.4225 0.3723 0.2490 0.068 Uiso calc R 1 . .
C C25 0.5318(3) 0.5279(3) 0.3352(2) 0.0463(8) Uani d . 1 . .
C C26 0.6210(3) 0.5777(4) 0.4211(2) 0.0560(9) Uani d . 1 . .
H H26A 0.6544 0.6599 0.4415 0.067 Uiso calc R 1 . .
C C27 0.6610(3) 0.5055(4) 0.4772(3) 0.0598(10) Uani d . 1 . .
C C28 0.7925(5) 0.6654(5) 0.6041(3) 0.0988(17) Uani d . 1 . .
H H28A 0.8530 0.6815 0.6638 0.148 Uiso calc R 1 . .
H H28B 0.7236 0.6772 0.6136 0.148 Uiso calc R 1 . .
H H28C 0.8304 0.7195 0.5622 0.148 Uiso calc R 1 . .
C C29 0.4864(3) 0.6051(3) 0.2731(2) 0.0514(9) Uani d . 1 . .
H H29A 0.5396 0.6898 0.2974 0.062 Uiso calc R 1 . .
H H29B 0.4020 0.5868 0.2747 0.062 Uiso calc R 1 . .
C C30 0.4886(3) 0.5814(3) 0.1712(2) 0.0426(8) Uani d . 1 . .
C C31 0.1508(3) 0.3323(3) -0.2708(2) 0.0501(8) Uani d . 1 . .
H H31A 0.2250 0.3356 -0.2788 0.060 Uiso calc R 1 . .
C C32 0.0572(3) 0.3199(3) -0.3513(3) 0.0599(10) Uani d . 1 . .
H H32A 0.0678 0.3122 -0.4114 0.072 Uiso calc R 1 . .
C C33 -0.0500(3) 0.3191(3) -0.3402(3) 0.0611(11) Uani d . 1 . .
H H33A -0.1130 0.3118 -0.3930 0.073 Uiso calc R 1 . .
C C34 -0.0651(3) 0.3292(3) -0.2503(3) 0.0515(9) Uani d . 1 . .
C C35 -0.1740(3) 0.3324(3) -0.2336(4) 0.0700(12) Uani d . 1 . .
H H35A -0.2363 0.3308 -0.2845 0.084 Uiso calc R 1 . .
C C36 -0.1871(3) 0.3376(3) -0.1459(4) 0.0727(13) Uani d . 1 . .
H H36A -0.2588 0.3393 -0.1370 0.087 Uiso calc R 1 . .
C C37 -0.0930(3) 0.3408(3) -0.0650(3) 0.0589(10) Uani d . 1 . .
C C38 -0.1051(4) 0.3425(3) 0.0270(4) 0.0698(12) Uani d . 1 . .
H H38A -0.1771 0.3404 0.0384 0.084 Uiso calc R 1 . .
C C39 -0.0106(4) 0.3474(3) 0.1002(3) 0.0680(11) Uani d . 1 . .
H H39A -0.0189 0.3450 0.1616 0.082 Uiso calc R 1 . .
C C40 0.0991(4) 0.3561(3) 0.0812(3) 0.0586(10) Uani d . 1 . .
H H40A 0.1643 0.3625 0.1318 0.070 Uiso calc R 1 . .
C C41 0.0185(3) 0.3453(3) -0.0790(3) 0.0469(8) Uani d . 1 . .
C C42 0.0318(3) 0.3382(3) -0.1724(2) 0.0427(8) Uani d . 1 . .

loop_
_atom_site_aniso_label
_atom_site_aniso_U_11
_atom_site_aniso_U_22
_atom_site_aniso_U_33
_atom_site_aniso_U_12
_atom_site_aniso_U_13
_atom_site_aniso_U_23
Ho 0.03932(9) 0.05518(10) 0.03659(8) 0.03442(8) 0.01714(6) 0.01890(6)
N1 0.0390(15) 0.0474(16) 0.0518(16) 0.0277(13) 0.0149(12) 0.0178(13)
O1 0.0688(18) 0.093(2) 0.0748(18) 0.0511(17) 0.0269(15) 0.0375(16)
C1 0.066(3) 0.085(3) 0.104(4) 0.044(3) 0.027(3) 0.022(3)
N2 0.0441(16) 0.0546(17) 0.0583(17) 0.0318(14) 0.0273(14) 0.0200(14)
O2 0.084(2) 0.112(2) 0.0462(15) 0.0508(18) 0.0265(14) 0.0322(15)
C2 0.052(2) 0.051(2) 0.055(2) 0.0238(18) 0.0177(17) 0.0207(17)
O3 0.0548(14) 0.0514(14) 0.0384(12) 0.0304(12) 0.0179(10) 0.0136(11)
C3 0.062(2) 0.047(2) 0.053(2) 0.0265(18) 0.0280(18) 0.0170(16)
O4 0.0747(17) 0.0616(15) 0.0350(12) 0.0401(14) 0.0204(11) 0.0174(11)
C4 0.060(2) 0.0419(19) 0.0453(19) 0.0216(17) 0.0204(17) 0.0159(15)
O5 0.0823(18) 0.0458(15) 0.0519(14) 0.0359(14) -0.0129(13) -0.0013(11)
C5 0.065(2) 0.068(3) 0.055(2) 0.037(2) 0.0204(19) 0.0264(19)
O6 0.0580(14) 0.0515(14) 0.0470(13) 0.0383(12) 0.0038(11) 0.0108(11)
C6 0.070(3) 0.072(3) 0.055(2) 0.041(2) 0.0306(19) 0.0192(19)
O7 0.0383(12) 0.0530(14) 0.0573(14) 0.0313(11) 0.0146(10) 0.0205(11)
C7 0.057(2) 0.058(2) 0.0423(19) 0.0227(19) 0.0193(17) 0.0169(17)
O8 0.0449(12) 0.0639(15) 0.0438(12) 0.0420(12) 0.0187(10) 0.0231(11)
C8 0.128(4) 0.120(4) 0.053(3) 0.063(4) 0.041(3) 0.025(3)
O9 0.095(2) 0.079(2) 0.0620(17) 0.0491(18) -0.0004(15) 0.0195(15)
C9 0.070(2) 0.048(2) 0.0428(19) 0.0224(19) 0.0157(17) 0.0135(16)
C10 0.0415(18) 0.056(2) 0.0399(18) 0.0323(17) 0.0138(14) 0.0167(16)
O10 0.096(2) 0.083(2) 0.079(2) 0.0447(19) -0.0164(18) -0.0074(17)
C11 0.094(3) 0.049(2) 0.075(3) 0.033(2) -0.013(2) -0.013(2)
O11 0.0441(13) 0.0771(17) 0.0401(12) 0.0366(13) 0.0169(10) 0.0145(11)
C12 0.0457(18) 0.0407(18) 0.0369(17) 0.0226(15) 0.0077(14) 0.0118(14)
O12 0.0438(13) 0.0596(14) 0.0450(12) 0.0332(12) 0.0206(11) 0.0150(11)
C13 0.0450(18) 0.0344(17) 0.0501(19) 0.0212(15) 0.0147(15) 0.0109(14)
C14 0.0394(17) 0.0439(19) 0.0482(19) 0.0238(15) 0.0101(14) 0.0148(15)
C15 0.059(2) 0.057(2) 0.0455(19) 0.0353(19) -0.0074(17) -0.0023(17)
C16 0.060(2) 0.053(2) 0.0446(19) 0.0390(19) 0.0057(16) 0.0017(16)
C17 0.0413(17) 0.0442(18) 0.0391(17) 0.0281(15) 0.0140(14) 0.0142(14)
C18 0.076(3) 0.056(2) 0.056(2) 0.048(2) 0.0122(19) 0.0164(17)
C19 0.0405(18) 0.052(2) 0.067(2) 0.0290(17) 0.0053(16) 0.0135(18)
C20 0.0438(19) 0.053(2) 0.0304(15) 0.0353(17) 0.0119(13) 0.0130(14)
C21 0.123(4) 0.079(3) 0.091(4) 0.050(3) 0.015(3) 0.041(3)
C22 0.063(2) 0.068(3) 0.042(2) 0.034(2) 0.0111(17) 0.0163(18)
C23 0.078(3) 0.058(2) 0.050(2) 0.032(2) 0.0083(19) 0.0124(18)
C24 0.069(2) 0.062(2) 0.0396(19) 0.032(2) 0.0085(17) 0.0106(17)
C25 0.052(2) 0.065(2) 0.0370(17) 0.0344(19) 0.0230(15) 0.0170(16)
C26 0.061(2) 0.063(2) 0.046(2) 0.030(2) 0.0136(17) 0.0060(18)
C27 0.058(2) 0.078(3) 0.047(2) 0.036(2) 0.0063(18) 0.0130(19)
C28 0.094(4) 0.113(4) 0.069(3) 0.042(3) -0.004(3) -0.023(3)
C29 0.064(2) 0.068(2) 0.0447(19) 0.045(2) 0.0251(17) 0.0146(17)
C30 0.051(2) 0.061(2) 0.0394(17) 0.0409(18) 0.0209(16) 0.0197(16)
C31 0.052(2) 0.056(2) 0.049(2) 0.0308(18) 0.0127(16) 0.0178(17)
C32 0.062(2) 0.065(2) 0.051(2) 0.033(2) 0.0030(18) 0.0132(18)
C33 0.049(2) 0.051(2) 0.069(3) 0.0219(19) -0.0097(19) 0.0106(19)
C34 0.0367(18) 0.0367(19) 0.074(3) 0.0171(16) 0.0015(17) 0.0056(17)
C35 0.037(2) 0.055(2) 0.111(4) 0.0254(19) -0.001(2) 0.000(2)
C36 0.0298(19) 0.058(3) 0.132(4) 0.0247(19) 0.014(2) -0.002(3)
C37 0.039(2) 0.039(2) 0.105(3) 0.0183(17) 0.028(2) 0.004(2)
C38 0.047(2) 0.057(2) 0.125(4) 0.029(2) 0.047(3) 0.010(2)
C39 0.071(3) 0.066(3) 0.092(3) 0.035(2) 0.057(3) 0.017(2)
C40 0.058(2) 0.072(3) 0.068(2) 0.038(2) 0.037(2) 0.022(2)
C41 0.0342(17) 0.0343(18) 0.079(3) 0.0187(15) 0.0201(17) 0.0131(17)
C42 0.0341(17) 0.0342(17) 0.063(2) 0.0193(14) 0.0112(15) 0.0112(15)

loop_
_atom_type_symbol
_atom_type_description
_atom_type_scat_dispersion_real
_atom_type_scat_dispersion_imag
_atom_type_scat_source
C C 0.0033 0.0016 'International Tables Vol C Tables 4.2.6.8 and 6.1.1.4'
H H 0.0000 0.0000 'International Tables Vol C Tables 4.2.6.8 and 6.1.1.4'
Ho Ho -0.2175 4.6783 'International Tables Vol C Tables 4.2.6.8 and 6.1.1.4'
N N 0.0061 0.0033 'International Tables Vol C Tables 4.2.6.8 and 6.1.1.4'
O O 0.0106 0.0060 'International Tables Vol C Tables 4.2.6.8 and 6.1.1.4'

loop_
_geom_angle_atom_site_label_1
_geom_angle_atom_site_label_2
_geom_angle_atom_site_label_3
_geom_angle_site_symmetry_1
_geom_angle_site_symmetry_3
_geom_angle
_geom_angle_publ_flag
O8 Ho O11 2_665 2_665 75.86(7) ?
O8 Ho O12 2_665 . 75.67(7) ?
O11 Ho O12 2_665 . 138.40(8) ?
O8 Ho O4 2_665 . 89.15(8) ?
O11 Ho O4 2_665 . 79.00(8) ?
O12 Ho O4 . . 129.94(7) ?
O8 Ho O3 2_665 . 75.22(7) ?
O11 Ho O3 2_665 . 123.94(7) ?
O12 Ho O3 . . 76.21(7) ?
O4 Ho O3 . . 53.75(7) ?
O8 Ho O7 2_665 . 124.23(7) ?
O11 Ho O7 2_665 . 93.63(8) ?
O12 Ho O7 . . 78.23(7) ?
O4 Ho O7 . . 143.26(7) ?
O3 Ho O7 . . 142.10(7) ?
O8 Ho O8 2_665 . 73.27(7) ?
O11 Ho O8 2_665 . 71.50(8) ?
O12 Ho O8 . . 71.63(7) ?
O4 Ho O8 . . 148.46(7) ?
O3 Ho O8 . . 139.35(7) ?
O7 Ho O8 . . 51.86(6) ?
O8 Ho N2 2_665 . 141.50(8) ?
O11 Ho N2 2_665 . 139.60(8) ?
O12 Ho N2 . . 78.71(8) ?
O4 Ho N2 . . 85.70(8) ?
O3 Ho N2 . . 71.06(8) ?
O7 Ho N2 . . 76.86(8) ?
O8 Ho N2 . . 124.29(7) ?
O8 Ho N1 2_665 . 150.25(8) ?
O11 Ho N1 2_665 . 75.80(8) ?
O12 Ho N1 . . 133.15(7) ?
O4 Ho N1 . . 76.77(8) ?
O3 Ho N1 . . 114.33(8) ?
O7 Ho N1 . . 66.55(7) ?
O8 Ho N1 . . 105.76(7) ?
N2 Ho N1 . . 64.32(9) ?
O8 Ho C10 2_665 . 81.66(8) ?
O11 Ho C10 2_665 . 102.29(9) ?
O12 Ho C10 . . 102.89(9) ?
O4 Ho C10 . . 27.08(8) ?
O3 Ho C10 . . 26.68(8) ?
O7 Ho C10 . . 152.62(8) ?
O8 Ho C10 . . 154.93(7) ?
N2 Ho C10 . . 76.58(8) ?
N1 Ho C10 . . 95.73(8) ?
O8 Ho C20 2_665 . 99.25(8) ?
O11 Ho C20 2_665 . 81.94(8) ?
O12 Ho C20 . . 73.44(8) ?
O4 Ho C20 . . 156.61(8) ?
O3 Ho C20 . . 149.55(8) ?
O7 Ho C20 . . 25.49(7) ?
O8 Ho C20 . . 26.38(7) ?
N2 Ho C20 . . 100.42(8) ?
N1 Ho C20 . . 85.54(8) ?
C10 Ho C20 . . 175.76(9) ?
O8 Ho Ho 2_665 2_665 38.38(5) ?
O11 Ho Ho 2_665 2_665 69.41(5) ?
O12 Ho Ho . 2_665 69.39(5) ?
O4 Ho Ho . 2_665 122.93(6) ?
O3 Ho Ho . 2_665 109.84(5) ?
O7 Ho Ho . 2_665 86.31(5) ?
O8 Ho Ho . 2_665 34.89(4) ?
N2 Ho Ho . 2_665 146.38(6) ?
N1 Ho Ho . 2_665 134.01(6) ?
C10 Ho Ho . 2_665 120.04(6) ?
C20 Ho Ho . 2_665 61.00(6) ?
C31 N1 C42 . . 118.1(3) ?
C31 N1 Ho . . 123.9(2) ?
C42 N1 Ho . . 117.1(2) ?
C2 O1 C1 . . 117.6(3) ?
O1 C1 H1A . . 109.5 ?
O1 C1 H1B . . 109.5 ?
H1A C1 H1B . . 109.5 ?
O1 C1 H1C . . 109.5 ?
H1A C1 H1C . . 109.5 ?
H1B C1 H1C . . 109.5 ?
C40 N2 C41 . . 118.5(3) ?
C40 N2 Ho . . 121.5(2) ?
C41 N2 Ho . . 119.7(2) ?
C7 O2 C8 . . 118.0(3) ?
O1 C2 C3 . . 125.5(3) ?
O1 C2 C7 . . 114.8(3) ?
C3 C2 C7 . . 119.7(3) ?
C10 O3 Ho . . 90.89(18) ?
C2 C3 C4 . . 121.5(3) ?
C2 C3 H3A . . 119.2 ?
C4 C3 H3A . . 119.2 ?
C10 O4 Ho . . 94.0(2) ?
C3 C4 C5 . . 117.9(3) ?
C3 C4 C9 . . 119.9(3) ?
C5 C4 C9 . . 122.2(3) ?
C12 O5 C11 . . 117.2(3) ?
C6 C5 C4 . . 121.7(3) ?
C6 C5 H5A . . 119.2 ?
C4 C5 H5A . . 119.2 ?
C17 O6 C18 . . 116.1(2) ?
C5 C6 C7 . . 119.9(3) ?
C5 C6 H6A . . 120.0 ?
C7 C6 H6A . . 120.0 ?
C20 O7 Ho . . 95.61(16) ?
O2 C7 C6 . . 125.3(3) ?
O2 C7 C2 . . 115.5(3) ?
C6 C7 C2 . . 119.3(3) ?
C20 O8 Ho . 2_665 158.2(2) ?
C20 O8 Ho . . 92.57(19) ?
Ho O8 Ho 2_665 . 106.73(7) ?
O2 C8 H8A . . 109.5 ?
O2 C8 H8B . . 109.5 ?
H8A C8 H8B . . 109.5 ?
O2 C8 H8C . . 109.5 ?
H8A C8 H8C . . 109.5 ?
H8B C8 H8C . . 109.5 ?
C22 O9 C21 . . 116.7(3) ?
C4 C9 C10 . . 114.9(3) ?
C4 C9 H9A . . 108.5 ?
C10 C9 H9A . . 108.5 ?
C4 C9 H9B . . 108.5 ?
C10 C9 H9B . . 108.5 ?
H9A C9 H9B . . 107.5 ?
O3 C10 O4 . . 121.3(3) ?
O3 C10 C9 . . 121.1(3) ?
O4 C10 C9 . . 117.6(3) ?
O3 C10 Ho . . 62.44(17) ?
O4 C10 Ho . . 58.91(17) ?
C9 C10 Ho . . 176.4(2) ?
C27 O10 C28 . . 118.2(3) ?
O5 C11 H11A . . 109.5 ?
O5 C11 H11B . . 109.5 ?
H11A C11 H11B . . 109.5 ?
O5 C11 H11C . . 109.5 ?
H11A C11 H11C . . 109.5 ?
H11B C11 H11C . . 109.5 ?
C30 O11 Ho . 2_665 137.0(2) ?
O5 C12 C13 . . 125.1(3) ?
O5 C12 C17 . . 115.0(3) ?
C13 C12 C17 . . 119.9(3) ?
C30 O12 Ho . . 135.23(19) ?
C12 C13 C14 . . 120.9(3) ?
C12 C13 H13A . . 119.5 ?
C14 C13 H13A . . 119.5 ?
C15 C14 C13 . . 118.0(3) ?
C15 C14 C19 . . 121.1(3) ?
C13 C14 C19 . . 120.8(3) ?
C14 C15 C16 . . 122.1(3) ?
C14 C15 H15A . . 118.9 ?
C16 C15 H15A . . 118.9 ?
C17 C16 C15 . . 119.6(3) ?
C17 C16 H16A . . 120.2 ?
C15 C16 H16A . . 120.2 ?
C16 C17 O6 . . 124.6(3) ?
C16 C17 C12 . . 119.3(3) ?
O6 C17 C12 . . 116.1(3) ?
O6 C18 H18A . . 109.5 ?
O6 C18 H18B . . 109.5 ?
H18A C18 H18B . . 109.5 ?
O6 C18 H18C . . 109.5 ?
H18A C18 H18C . . 109.5 ?
H18B C18 H18C . . 109.5 ?
C20 C19 C14 . . 118.1(3) ?
C20 C19 H19A . . 107.8 ?
C14 C19 H19A . . 107.8 ?
C20 C19 H19B . . 107.8 ?
C14 C19 H19B . . 107.8 ?
H19A C19 H19B . . 107.1 ?
O7 C20 O8 . . 120.0(3) ?
O7 C20 C19 . . 123.0(2) ?
O8 C20 C19 . . 117.0(3) ?
O7 C20 Ho . . 58.91(15) ?
O8 C20 Ho . . 61.05(16) ?
C19 C20 Ho . . 178.0(2) ?
O9 C21 H21A . . 109.5 ?
O9 C21 H21B . . 109.5 ?
H21A C21 H21B . . 109.5 ?
O9 C21 H21C . . 109.5 ?
H21A C21 H21C . . 109.5 ?
H21B C21 H21C . . 109.5 ?
O9 C22 C23 . . 124.6(4) ?
O9 C22 C27 . . 116.4(3) ?
C23 C22 C27 . . 119.0(3) ?
C22 C23 C24 . . 120.4(4) ?
C22 C23 H23A . . 119.8 ?
C24 C23 H23A . . 119.8 ?
C25 C24 C23 . . 120.8(3) ?
C25 C24 H24A . . 119.6 ?
C23 C24 H24A . . 119.6 ?
C24 C25 C26 . . 119.1(3) ?
C24 C25 C29 . . 119.7(3) ?
C26 C25 C29 . . 121.2(3) ?
C25 C26 C27 . . 120.3(4) ?
C25 C26 H26A . . 119.8 ?
C27 C26 H26A . . 119.8 ?
C22 C27 O10 . . 114.8(3) ?
C22 C27 C26 . . 120.3(3) ?
O10 C27 C26 . . 124.8(4) ?
O10 C28 H28A . . 109.5 ?
O10 C28 H28B . . 109.5 ?
H28A C28 H28B . . 109.5 ?
O10 C28 H28C . . 109.5 ?
H28A C28 H28C . . 109.5 ?
H28B C28 H28C . . 109.5 ?
C25 C29 C30 . . 110.6(3) ?
C25 C29 H29A . . 109.5 ?
C30 C29 H29A . . 109.5 ?
C25 C29 H29B . . 109.5 ?
C30 C29 H29B . . 109.5 ?
H29A C29 H29B . . 108.1 ?
O12 C30 O11 . . 126.1(3) ?
O12 C30 C29 . . 117.4(3) ?
O11 C30 C29 . . 116.4(3) ?
N1 C31 C32 . . 123.2(3) ?
N1 C31 H31A . . 118.4 ?
C32 C31 H31A . . 118.4 ?
C33 C32 C31 . . 118.9(4) ?
C33 C32 H32A . . 120.6 ?
C31 C32 H32A . . 120.6 ?
C32 C33 C34 . . 120.0(3) ?
C32 C33 H33A . . 120.0 ?
C34 C33 H33A . . 120.0 ?
C33 C34 C42 . . 118.1(3) ?
C33 C34 C35 . . 122.8(4) ?
C42 C34 C35 . . 119.1(4) ?
C36 C35 C34 . . 121.0(4) ?
C36 C35 H35A . . 119.5 ?
C34 C35 H35A . . 119.5 ?
C35 C36 C37 . . 121.5(4) ?
C35 C36 H36A . . 119.3 ?
C37 C36 H36A . . 119.3 ?
C38 C37 C41 . . 118.2(4) ?
C38 C37 C36 . . 123.2(4) ?
C41 C37 C36 . . 118.6(4) ?
C39 C38 C37 . . 119.6(3) ?
C39 C38 H38A . . 120.2 ?
C37 C38 H38A . . 120.2 ?
C38 C39 C40 . . 118.9(4) ?
C38 C39 H39A . . 120.6 ?
C40 C39 H39A . . 120.6 ?
N2 C40 C39 . . 123.3(4) ?
N2 C40 H40A . . 118.4 ?
C39 C40 H40A . . 118.4 ?
N2 C41 C37 . . 121.4(3) ?
N2 C41 C42 . . 118.8(3) ?
C37 C41 C42 . . 119.8(3) ?
N1 C42 C34 . . 121.7(3) ?
N1 C42 C41 . . 118.4(3) ?
C34 C42 C41 . . 119.9(3) ?

loop_
_geom_bond_atom_site_label_1
_geom_bond_atom_site_label_2
_geom_bond_site_symmetry_2
_geom_bond_distance
_geom_bond_publ_flag
Ho O8 2_665 2.3142(18) ?
Ho O11 2_665 2.332(2) ?
Ho O12 . 2.343(2) ?
Ho O4 . 2.378(2) ?
Ho O3 . 2.456(2) ?
Ho O7 . 2.4670(19) ?
Ho O8 . 2.511(2) ?
Ho N2 . 2.524(2) ?
Ho N1 . 2.603(2) ?
Ho C10 . 2.770(3) ?
Ho C20 . 2.867(3) ?
Ho Ho 2_665 3.8741(3) ?
N1 C31 . 1.322(4) ?
N1 C42 . 1.366(4) ?
O1 C2 . 1.370(4) ?
O1 C1 . 1.419(5) ?
C1 H1A . 0.9600 ?
C1 H1B . 0.9600 ?
C1 H1C . 0.9600 ?
N2 C40 . 1.314(4) ?
N2 C41 . 1.365(4) ?
O2 C7 . 1.372(4) ?
O2 C8 . 1.397(5) ?
C2 C3 . 1.372(5) ?
C2 C7 . 1.395(5) ?
O3 C10 . 1.244(4) ?
C3 C4 . 1.381(4) ?
C3 H3A . 0.9300 ?
O4 C10 . 1.264(4) ?
C4 C5 . 1.383(5) ?
C4 C9 . 1.496(4) ?
O5 C12 . 1.361(3) ?
O5 C11 . 1.416(4) ?
C5 C6 . 1.372(5) ?
C5 H5A . 0.9300 ?
O6 C17 . 1.372(3) ?
O6 C18 . 1.421(4) ?
C6 C7 . 1.380(5) ?
C6 H6A . 0.9300 ?
O7 C20 . 1.240(4) ?
O8 C20 . 1.275(3) ?
O8 Ho 2_665 2.3142(18) ?
C8 H8A . 0.9600 ?
C8 H8B . 0.9600 ?
C8 H8C . 0.9600 ?
O9 C22 . 1.361(4) ?
O9 C21 . 1.423(5) ?
C9 C10 . 1.514(5) ?
C9 H9A . 0.9700 ?
C9 H9B . 0.9700 ?
O10 C27 . 1.385(4) ?
O10 C28 . 1.396(5) ?
C11 H11A . 0.9600 ?
C11 H11B . 0.9600 ?
C11 H11C . 0.9600 ?
O11 C30 . 1.258(4) ?
O11 Ho 2_665 2.332(2) ?
C12 C13 . 1.377(4) ?
C12 C17 . 1.403(4) ?
O12 C30 . 1.255(4) ?
C13 C14 . 1.391(4) ?
C13 H13A . 0.9300 ?
C14 C15 . 1.367(4) ?
C14 C19 . 1.516(4) ?
C15 C16 . 1.391(4) ?
C15 H15A . 0.9300 ?
C16 C17 . 1.366(4) ?
C16 H16A . 0.9300 ?
C18 H18A . 0.9600 ?
C18 H18B . 0.9600 ?
C18 H18C . 0.9600 ?
C19 C20 . 1.500(4) ?
C19 H19A . 0.9700 ?
C19 H19B . 0.9700 ?
C21 H21A . 0.9600 ?
C21 H21B . 0.9600 ?
C21 H21C . 0.9600 ?
C22 C23 . 1.382(5) ?
C22 C27 . 1.383(5) ?
C23 C24 . 1.384(5) ?
C23 H23A . 0.9300 ?
C24 C25 . 1.371(5) ?
C24 H24A . 0.9300 ?
C25 C26 . 1.384(5) ?
C25 C29 . 1.517(4) ?
C26 C27 . 1.389(5) ?
C26 H26A . 0.9300 ?
C28 H28A . 0.9600 ?
C28 H28B . 0.9600 ?
C28 H28C . 0.9600 ?
C29 C30 . 1.527(4) ?
C29 H29A . 0.9700 ?
C29 H29B . 0.9700 ?
C31 C32 . 1.395(4) ?
C31 H31A . 0.9300 ?
C32 C33 . 1.362(5) ?
C32 H32A . 0.9300 ?
C33 C34 . 1.384(5) ?
C33 H33A . 0.9300 ?
C34 C42 . 1.408(4) ?
C34 C35 . 1.433(5) ?
C35 C36 . 1.337(6) ?
C35 H35A . 0.9300 ?
C36 C37 . 1.437(6) ?
C36 H36A . 0.9300 ?
C37 C38 . 1.391(6) ?
C37 C41 . 1.413(4) ?
C38 C39 . 1.363(6) ?
C38 H38A . 0.9300 ?
C39 C40 . 1.402(5) ?
C39 H39A . 0.9300 ?
C40 H40A . 0.9300 ?
C41 C42 . 1.422(5) ?

loop_
_geom_hbond_atom_site_label_D
_geom_hbond_atom_site_label_H
_geom_hbond_atom_site_label_A
_geom_hbond_site_symmetry_A
_geom_hbond_distance_DH
_geom_hbond_distance_HA
_geom_hbond_distance_DA
_geom_hbond_angle_DHA
C40 H40A O3 . 0.93 2.52 2.972(4) 110
C8 H8A O6 1_546 0.96 2.55 3.319(5) 138
C16 H16A O4 1_565 0.93 2.51 3.410(4) 162
C18 H18C O4 1_565 0.96 2.36 3.266(4) 156
C21 H21C O1 . 0.96 2.83 3.291(6) 111
C21 H21C O2 . 0.96 2.82 3.749(6) 162
C31 H31A O11 2_665 0.93 2.37 3.008(4) 126
C38 H38A O7 2_565 0.93 2.36 3.215(4) 153

loop_
_geom_torsion_atom_site_label_1
_geom_torsion_atom_site_label_2
_geom_torsion_atom_site_label_3
_geom_torsion_atom_site_label_4
_geom_torsion_site_symmetry_1
_geom_torsion_site_symmetry_2
_geom_torsion_site_symmetry_3
_geom_torsion_site_symmetry_4
_geom_torsion
_geom_torsion_publ_flag
O8 Ho N1 C31 2_665 . . . -25.1(3) ?
O11 Ho N1 C31 2_665 . . . -7.1(2) ?
O12 Ho N1 C31 . . . . 138.0(2) ?
O4 Ho N1 C31 . . . . -88.9(3) ?
O3 Ho N1 C31 . . . . -128.2(2) ?
O7 Ho N1 C31 . . . . 93.4(3) ?
O8 Ho N1 C31 . . . . 58.6(3) ?
N2 Ho N1 C31 . . . . 179.6(3) ?
C10 Ho N1 C31 . . . . -108.3(3) ?
C20 Ho N1 C31 . . . . 75.7(2) ?
Ho Ho N1 C31 2_665 . . . 34.5(3) ?
O8 Ho N1 C42 2_665 . . . 166.08(19) ?
O11 Ho N1 C42 2_665 . . . -175.9(2) ?
O12 Ho N1 C42 . . . . -30.8(3) ?
O4 Ho N1 C42 . . . . 102.3(2) ?
O3 Ho N1 C42 . . . . 63.0(2) ?
O7 Ho N1 C42 . . . . -75.4(2) ?
O8 Ho N1 C42 . . . . -110.2(2) ?
N2 Ho N1 C42 . . . . 10.8(2) ?
C10 Ho N1 C42 . . . . 82.9(2) ?
C20 Ho N1 C42 . . . . -93.1(2) ?
Ho Ho N1 C42 2_665 . . . -134.35(19) ?
O8 Ho N2 C40 2_665 . . . 15.4(3) ?
O11 Ho N2 C40 2_665 . . . 166.0(2) ?
O12 Ho N2 C40 . . . . -33.6(3) ?
O4 Ho N2 C40 . . . . 98.6(3) ?
O3 Ho N2 C40 . . . . 45.5(3) ?
O7 Ho N2 C40 . . . . -114.0(3) ?
O8 Ho N2 C40 . . . . -91.9(3) ?
N1 Ho N2 C40 . . . . 176.0(3) ?
C10 Ho N2 C40 . . . . 72.8(3) ?
C20 Ho N2 C40 . . . . -104.2(3) ?
Ho Ho N2 C40 2_665 . . . -52.0(3) ?
O8 Ho N2 C41 2_665 . . . -170.87(19) ?
O11 Ho N2 C41 2_665 . . . -20.2(3) ?
O12 Ho N2 C41 . . . . 140.1(2) ?
O4 Ho N2 C41 . . . . -87.7(2) ?
O3 Ho N2 C41 . . . . -140.7(2) ?
O7 Ho N2 C41 . . . . 59.8(2) ?
O8 Ho N2 C41 . . . . 81.8(2) ?
N1 Ho N2 C41 . . . . -10.3(2) ?
C10 Ho N2 C41 . . . . -113.5(2) ?
C20 Ho N2 C41 . . . . 69.6(2) ?
Ho Ho N2 C41 2_665 . . . 121.7(2) ?
C1 O1 C2 C3 . . . . 9.3(5) ?
C1 O1 C2 C7 . . . . -172.3(3) ?
O8 Ho O3 C10 2_665 . . . -101.02(18) ?
O11 Ho O3 C10 2_665 . . . -39.8(2) ?
O12 Ho O3 C10 . . . . -179.55(18) ?
O4 Ho O3 C10 . . . . -0.98(17) ?
O7 Ho O3 C10 . . . . 131.53(18) ?
O8 Ho O3 C10 . . . . -141.18(16) ?
N2 Ho O3 C10 . . . . 97.85(18) ?
N1 Ho O3 C10 . . . . 49.00(19) ?
C20 Ho O3 C10 . . . . 175.93(17) ?
Ho Ho O3 C10 2_665 . . . -117.85(16) ?
O1 C2 C3 C4 . . . . 178.4(3) ?
C7 C2 C3 C4 . . . . 0.0(5) ?
O8 Ho O4 C10 2_665 . . . 73.18(18) ?
O11 Ho O4 C10 2_665 . . . 148.94(19) ?
O12 Ho O4 C10 . . . . 2.8(2) ?
O3 Ho O4 C10 . . . . 0.96(16) ?
O7 Ho O4 C10 . . . . -129.84(18) ?
O8 Ho O4 C10 . . . . 128.11(18) ?
N2 Ho O4 C10 . . . . -68.64(19) ?
N1 Ho O4 C10 . . . . -133.25(19) ?
C20 Ho O4 C10 . . . . -175.08(19) ?
Ho Ho O4 C10 2_665 . . . 92.49(18) ?
C2 C3 C4 C5 . . . . 0.6(5) ?
C2 C3 C4 C9 . . . . 179.6(3) ?
C3 C4 C5 C6 . . . . -0.2(5) ?
C9 C4 C5 C6 . . . . -179.2(3) ?
C4 C5 C6 C7 . . . . -0.7(6) ?
O8 Ho O7 C20 2_665 . . . 12.7(2) ?
O11 Ho O7 C20 2_665 . . . -62.64(18) ?
O12 Ho O7 C20 . . . . 76.13(18) ?
O4 Ho O7 C20 . . . . -139.07(18) ?
O3 Ho O7 C20 . . . . 124.53(18) ?
O8 Ho O7 C20 . . . . 0.35(16) ?
N2 Ho O7 C20 . . . . 157.12(19) ?
N1 Ho O7 C20 . . . . -135.5(2) ?
C10 Ho O7 C20 . . . . 171.47(19) ?
Ho Ho O7 C20 2_665 . . . 6.43(17) ?
C8 O2 C7 C6 . . . . 4.3(6) ?
C8 O2 C7 C2 . . . . -174.9(4) ?
C5 C6 C7 O2 . . . . -177.9(4) ?
C5 C6 C7 C2 . . . . 1.3(6) ?
O1 C2 C7 O2 . . . . -0.2(5) ?
C3 C2 C7 O2 . . . . 178.3(3) ?
O1 C2 C7 C6 . . . . -179.5(3) ?
C3 C2 C7 C6 . . . . -0.9(5) ?
O8 Ho O8 C20 2_665 . . . -169.7(2) ?
O11 Ho O8 C20 2_665 . . . 110.00(17) ?
O12 Ho O8 C20 . . . . -89.62(17) ?
O4 Ho O8 C20 . . . . 131.60(18) ?
O3 Ho O8 C20 . . . . -129.07(17) ?
O7 Ho O8 C20 . . . . -0.34(16) ?
N2 Ho O8 C20 . . . . -28.05(19) ?
N1 Ho O8 C20 . . . . 41.30(18) ?
C10 Ho O8 C20 . . . . -170.7(2) ?
Ho Ho O8 C20 2_665 . . . -169.7(2) ?
O8 Ho O8 Ho 2_665 . . 2_665 0.0 ?
O11 Ho O8 Ho 2_665 . . 2_665 -80.31(8) ?
O12 Ho O8 Ho . . . 2_665 80.07(8) ?
O4 Ho O8 Ho . . . 2_665 -58.71(15) ?
O3 Ho O8 Ho . . . 2_665 40.63(13) ?
O7 Ho O8 Ho . . . 2_665 169.35(12) ?
N2 Ho O8 Ho . . . 2_665 141.64(9) ?
N1 Ho O8 Ho . . . 2_665 -149.00(8) ?
C10 Ho O8 Ho . . . 2_665 -1.0(2) ?
C20 Ho O8 Ho . . . 2_665 169.7(2) ?
C3 C4 C9 C10 . . . . -105.6(4) ?
C5 C4 C9 C10 . . . . 73.4(4) ?
Ho O3 C10 O4 . . . . 1.7(3) ?
Ho O3 C10 C9 . . . . -179.1(3) ?
Ho O4 C10 O3 . . . . -1.8(3) ?
Ho O4 C10 C9 . . . . 179.0(2) ?
C4 C9 C10 O3 . . . . -7.7(5) ?
C4 C9 C10 O4 . . . . 171.5(3) ?
O8 Ho C10 O3 2_665 . . . 73.58(17) ?
O11 Ho C10 O3 2_665 . . . 147.05(16) ?
O12 Ho C10 O3 . . . . 0.45(18) ?
O4 Ho C10 O3 . . . . 178.3(3) ?
O7 Ho C10 O3 . . . . -88.8(2) ?
O8 Ho C10 O3 . . . . 74.6(3) ?
N2 Ho C10 O3 . . . . -74.42(18) ?
N1 Ho C10 O3 . . . . -136.28(17) ?
Ho Ho C10 O3 2_665 . . . 73.89(18) ?
O8 Ho C10 O4 2_665 . . . -104.69(18) ?
O11 Ho C10 O4 2_665 . . . -31.22(19) ?
O12 Ho C10 O4 . . . . -177.82(17) ?
O3 Ho C10 O4 . . . . -178.3(3) ?
O7 Ho C10 O4 . . . . 92.9(2) ?
O8 Ho C10 O4 . . . . -103.7(2) ?
N2 Ho C10 O4 . . . . 107.31(19) ?
N1 Ho C10 O4 . . . . 45.45(19) ?
Ho Ho C10 O4 2_665 . . . -104.38(17) ?
C11 O5 C12 C13 . . . . 14.0(5) ?
C11 O5 C12 C17 . . . . -166.3(3) ?
O8 Ho O12 C30 2_665 . . . 22.3(3) ?
O11 Ho O12 C30 2_665 . . . -25.8(3) ?
O4 Ho O12 C30 . . . . 98.8(3) ?
O3 Ho O12 C30 . . . . 100.3(3) ?
O7 Ho O12 C30 . . . . -108.0(3) ?
O8 Ho O12 C30 . . . . -54.5(3) ?
N2 Ho O12 C30 . . . . 173.3(3) ?
N1 Ho O12 C30 . . . . -149.2(3) ?
C10 Ho O12 C30 . . . . 100.1(3) ?
C20 Ho O12 C30 . . . . -82.1(3) ?
Ho Ho O12 C30 2_665 . . . -17.5(3) ?
O5 C12 C13 C14 . . . . -179.2(3) ?
C17 C12 C13 C14 . . . . 1.2(5) ?
C12 C13 C14 C15 . . . . 2.8(5) ?
C12 C13 C14 C19 . . . . -173.3(3) ?
C13 C14 C15 C16 . . . . -4.3(5) ?
C19 C14 C15 C16 . . . . 171.8(3) ?
C14 C15 C16 C17 . . . . 1.7(6) ?
C15 C16 C17 O6 . . . . -177.6(3) ?
C15 C16 C17 C12 . . . . 2.3(5) ?
C18 O6 C17 C16 . . . . 17.2(5) ?
C18 O6 C17 C12 . . . . -162.7(3) ?
O5 C12 C17 C16 . . . . 176.6(3) ?
C13 C12 C17 C16 . . . . -3.8(5) ?
O5 C12 C17 O6 . . . . -3.5(4) ?
C13 C12 C17 O6 . . . . 176.2(3) ?
C15 C14 C19 C20 . . . . 127.4(4) ?
C13 C14 C19 C20 . . . . -56.6(5) ?
Ho O7 C20 O8 . . . . -0.6(3) ?
Ho O7 C20 C19 . . . . 179.3(3) ?
Ho O8 C20 O7 2_665 . . . -151.9(4) ?
Ho O8 C20 O7 . . . . 0.6(3) ?
Ho O8 C20 C19 2_665 . . . 28.1(7) ?
Ho O8 C20 C19 . . . . -179.3(2) ?
Ho O8 C20 Ho 2_665 . . . -152.5(5) ?
C14 C19 C20 O7 . . . . -8.4(5) ?
C14 C19 C20 O8 . . . . 171.5(3) ?
O8 Ho C20 O7 2_665 . . . -169.38(17) ?
O11 Ho C20 O7 2_665 . . . 116.47(18) ?
O12 Ho C20 O7 . . . . -97.44(18) ?
O4 Ho C20 O7 . . . . 80.8(3) ?
O3 Ho C20 O7 . . . . -92.9(2) ?
O8 Ho C20 O7 . . . . -179.4(3) ?
N2 Ho C20 O7 . . . . -22.65(19) ?
N1 Ho C20 O7 . . . . 40.21(18) ?
Ho Ho C20 O7 2_665 . . . -172.7(2) ?
O8 Ho C20 O8 2_665 . . . 10.0(2) ?
O11 Ho C20 O8 2_665 . . . -64.16(16) ?
O12 Ho C20 O8 . . . . 81.94(16) ?
O4 Ho C20 O8 . . . . -99.8(2) ?
O3 Ho C20 O8 . . . . 86.5(2) ?
O7 Ho C20 O8 . . . . 179.4(3) ?
N2 Ho C20 O8 . . . . 156.73(16) ?
N1 Ho C20 O8 . . . . -140.42(17) ?
Ho Ho C20 O8 2_665 . . . 6.72(14) ?
C21 O9 C22 C23 . . . . 0.3(6) ?
C21 O9 C22 C27 . . . . 178.4(4) ?
O9 C22 C23 C24 . . . . 179.1(4) ?
C27 C22 C23 C24 . . . . 1.1(6) ?
C22 C23 C24 C25 . . . . 0.1(6) ?
C23 C24 C25 C26 . . . . -0.8(5) ?
C23 C24 C25 C29 . . . . 179.8(3) ?
C24 C25 C26 C27 . . . . 0.3(5) ?
C29 C25 C26 C27 . . . . 179.7(3) ?
O9 C22 C27 O10 . . . . 1.0(5) ?
C23 C22 C27 O10 . . . . 179.2(4) ?
O9 C22 C27 C26 . . . . -179.8(3) ?
C23 C22 C27 C26 . . . . -1.6(6) ?
C28 O10 C27 C22 . . . . -173.4(4) ?
C28 O10 C27 C26 . . . . 7.4(6) ?
C25 C26 C27 C22 . . . . 0.9(6) ?
C25 C26 C27 O10 . . . . -180.0(3) ?
C24 C25 C29 C30 . . . . -49.1(4) ?
C26 C25 C29 C30 . . . . 131.4(3) ?
Ho O12 C30 O11 . . . . 24.1(5) ?
Ho O12 C30 C29 . . . . -154.3(2) ?
Ho O11 C30 O12 2_665 . . . -10.5(5) ?
Ho O11 C30 C29 2_665 . . . 167.9(2) ?
C25 C29 C30 O12 . . . . 104.4(3) ?
C25 C29 C30 O11 . . . . -74.2(4) ?
C42 N1 C31 C32 . . . . -1.9(5) ?
Ho N1 C31 C32 . . . . -170.6(3) ?
N1 C31 C32 C33 . . . . 2.3(5) ?
C31 C32 C33 C34 . . . . -0.7(5) ?
C32 C33 C34 C42 . . . . -0.9(5) ?
C32 C33 C34 C35 . . . . 178.2(3) ?
C33 C34 C35 C36 . . . . 177.5(4) ?
C42 C34 C35 C36 . . . . -3.4(6) ?
C34 C35 C36 C37 . . . . 0.3(6) ?
C35 C36 C37 C38 . . . . -178.0(4) ?
C35 C36 C37 C41 . . . . 3.6(6) ?
C41 C37 C38 C39 . . . . -0.5(5) ?
C36 C37 C38 C39 . . . . -179.0(4) ?
C37 C38 C39 C40 . . . . 2.9(6) ?
C41 N2 C40 C39 . . . . -0.5(5) ?
Ho N2 C40 C39 . . . . 173.3(3) ?
C38 C39 C40 N2 . . . . -2.4(6) ?
C40 N2 C41 C37 . . . . 3.0(5) ?
Ho N2 C41 C37 . . . . -171.0(2) ?
C40 N2 C41 C42 . . . . -176.7(3) ?
Ho N2 C41 C42 . . . . 9.4(4) ?
C38 C37 C41 N2 . . . . -2.4(5) ?
C36 C37 C41 N2 . . . . 176.1(3) ?
C38 C37 C41 C42 . . . . 177.2(3) ?
C36 C37 C41 C42 . . . . -4.3(5) ?
C31 N1 C42 C34 . . . . 0.1(5) ?
Ho N1 C42 C34 . . . . 169.6(2) ?
C31 N1 C42 C41 . . . . 179.7(3) ?
Ho N1 C42 C41 . . . . -10.9(4) ?
C33 C34 C42 N1 . . . . 1.3(5) ?
C35 C34 C42 N1 . . . . -177.9(3) ?
C33 C34 C42 C41 . . . . -178.3(3) ?
C35 C34 C42 C41 . . . . 2.6(5) ?
N2 C41 C42 N1 . . . . 1.3(4) ?
C37 C41 C42 N1 . . . . -178.3(3) ?
N2 C41 C42 C34 . . . . -179.1(3) ?
C37 C41 C42 C34 . . . . 1.3(5) ?
